data_4103950
loop_
_publ_author_name
'William J. Evans'
'Thomas J. Mueller'
'Joseph W. Ziller'

_publ_section_title
;
 Reactivity of (C5Me5)3LaLx Complexes: Synthesis of a
 Tris(pentamethylcyclopentadienyl) Complex with Two Additional Ligands,
 (C5Me5)3La(NCCMe3)2
;
_journal_name_full 'Journal of the American Chemical Society'
_journal_page_first 2678
_journal_page_last 2686
_journal_paper_doi 10.1021/ja808763y
_journal_volume 131
_journal_year 2009
_chemical_formula_sum 'C49 H60 La O P S2'
_chemical_formula_weight 898.97
_chemical_name_systematic
; 
 ? 
;
_space_group_IT_number 14
_symmetry_cell_setting monoclinic
_symmetry_space_group_name_Hall '-P 2ybc'
_symmetry_space_group_name_H-M 'P 1 21/c 1'
_atom_sites_solution_hydrogens geom
_atom_sites_solution_primary direct
_atom_sites_solution_secondary difmap
_audit_creation_method SHELXTL
_cell_angle_alpha 90.00
_cell_angle_beta 91.606(2)
_cell_angle_gamma 90.00
_cell_formula_units_Z 4
_cell_length_a 12.0956(19)
_cell_length_b 12.0752(19)
_cell_length_c 31.142(5)
_cell_measurement_reflns_used 8906
_cell_measurement_temperature 103(2)
_cell_measurement_theta_max 24.16
_cell_measurement_theta_min 4.23
_cell_volume 4546.7(12)
_computing_cell_refinement 'Bruker SMART APEX2/SAINT'
_computing_data_collection 'Bruker SMART APEX2'
_computing_data_reduction 'Bruker SAINT'
_computing_molecular_graphics 'Bruker SHELXTL'
_computing_publication_material 'Bruker SHELXTL'
_computing_structure_refinement 'Bruker SHELXTL'
_computing_structure_solution 'Bruker SHELXTL'
_diffrn_ambient_temperature 103(2)
_diffrn_measured_fraction_theta_full 0.994
_diffrn_measured_fraction_theta_max 0.994
_diffrn_measurement_device_type 'Bruker SMART APEX II CCD'
_diffrn_measurement_method 'phi and omega'
_diffrn_radiation_monochromator graphite
_diffrn_radiation_source 'fine-focus sealed tube'
_diffrn_radiation_type MoK\a
_diffrn_radiation_wavelength 0.71073
_diffrn_reflns_av_R_equivalents 0.0752
_diffrn_reflns_av_sigmaI/netI 0.0573
_diffrn_reflns_limit_h_max 14
_diffrn_reflns_limit_h_min -14
_diffrn_reflns_limit_k_max 14
_diffrn_reflns_limit_k_min -14
_diffrn_reflns_limit_l_max 36
_diffrn_reflns_limit_l_min -36
_diffrn_reflns_number 39228
_diffrn_reflns_theta_full 24.71
_diffrn_reflns_theta_max 24.71
_diffrn_reflns_theta_min 4.09
_exptl_absorpt_coefficient_mu 1.100
_exptl_absorpt_correction_T_max 0.9123
_exptl_absorpt_correction_T_min 0.8350
_exptl_absorpt_correction_type multi-scan
_exptl_absorpt_process_details 'Bruker SADABS'
_exptl_crystal_colour yellow
_exptl_crystal_density_diffrn 1.313
_exptl_crystal_density_meas 0
_exptl_crystal_density_method 'not measured'
_exptl_crystal_description polyhedron
_exptl_crystal_F_000 1864
_exptl_crystal_size_max 0.17
_exptl_crystal_size_mid 0.11
_exptl_crystal_size_min 0.09
_refine_diff_density_max 1.350
_refine_diff_density_min -2.159
_refine_diff_density_rms 0.119
_refine_ls_extinction_method none
_refine_ls_goodness_of_fit_ref 1.049
_refine_ls_hydrogen_treatment constr
_refine_ls_matrix_type full
_refine_ls_number_parameters 502
_refine_ls_number_reflns 7704
_refine_ls_number_restraints 0
_refine_ls_restrained_S_all 1.049
_refine_ls_R_factor_all 0.0684
_refine_ls_R_factor_gt 0.0503
_refine_ls_shift/su_max 0.001
_refine_ls_shift/su_mean 0.000
_refine_ls_structure_factor_coef Fsqd
_refine_ls_weighting_details 'calc w=1/[\s^2^(Fo^2^)+(0.0607P)^2^+11.8344P] where P=(Fo^2^+2Fc^2^)/3'
_refine_ls_weighting_scheme calc
_refine_ls_wR_factor_gt 0.1167
_refine_ls_wR_factor_ref 0.1243
_reflns_number_gt 6003
_reflns_number_total 7704
_reflns_threshold_expression >2sigma(I)
_cod_data_source_file ja808763y_si_001_6.cif
_cod_data_source_block tjm11
_cod_database_code 4103950

loop_
_symmetry_equiv_pos_as_xyz
'x, y, z'
'-x, y+1/2, -z+1/2'
'-x, -y, -z'
'x, -y-1/2, z-1/2'

loop_
_atom_site_label
_atom_site_type_symbol
_atom_site_fract_x
_atom_site_fract_y
_atom_site_fract_z
_atom_site_U_iso_or_equiv
_atom_site_adp_type
_atom_site_occupancy
_atom_site_symmetry_multiplicity
_atom_site_calc_flag
_atom_site_refinement_flags
La1 La 0.65433(2) 0.83732(2) 0.615755(9) 0.01551(11) Uani 1 1 d .
P1 P 0.84269(11) 0.65721(12) 0.69631(4) 0.0187(3) Uani 1 1 d .
O1 O 0.7631(3) 0.7264(3) 0.66915(11) 0.0184(8) Uani 1 1 d .
S1 S 0.80769(12) 0.69765(11) 0.56297(4) 0.0218(3) Uani 1 1 d .
S2 S 0.68183(11) 0.88046(12) 0.52185(4) 0.0221(3) Uani 1 1 d .
C1 C 0.4737(4) 0.7153(5) 0.57664(18) 0.0243(13) Uani 1 1 d .
C2 C 0.4267(4) 0.8131(5) 0.5920(2) 0.0276(14) Uani 1 1 d .
C3 C 0.4313(5) 0.8137(6) 0.6371(2) 0.0386(16) Uani 1 1 d .
C4 C 0.4808(5) 0.7149(7) 0.6496(2) 0.048(2) Uani 1 1 d .
C5 C 0.5080(5) 0.6501(5) 0.6127(3) 0.0418(19) Uani 1 1 d .
C6 C 0.4766(6) 0.6788(7) 0.5300(2) 0.051(2) Uani 1 1 d .
H6A H 0.4113 0.6334 0.5231 0.077 Uiso 1 1 calc R
H6B H 0.5436 0.6353 0.5255 0.077 Uiso 1 1 calc R
H6C H 0.4766 0.7442 0.5114 0.077 Uiso 1 1 calc R
C7 C 0.3751(6) 0.9026(6) 0.5635(3) 0.0485(19) Uani 1 1 d .
H7A H 0.4329 0.9387 0.5471 0.073 Uiso 1 1 calc R
H7B H 0.3388 0.9576 0.5814 0.073 Uiso 1 1 calc R
H7C H 0.3204 0.8690 0.5437 0.073 Uiso 1 1 calc R
C8 C 0.3693(6) 0.8952(8) 0.6655(3) 0.065(3) Uani 1 1 d .
H8A H 0.2981 0.8632 0.6731 0.097 Uiso 1 1 calc R
H8B H 0.3567 0.9647 0.6499 0.097 Uiso 1 1 calc R
H8C H 0.4136 0.9100 0.6918 0.097 Uiso 1 1 calc R
C9 C 0.4905(7) 0.6749(10) 0.6965(3) 0.104(5) Uani 1 1 d .
H9A H 0.5245 0.7331 0.7144 0.157 Uiso 1 1 calc R
H9B H 0.5365 0.6081 0.6981 0.157 Uiso 1 1 calc R
H9C H 0.4167 0.6581 0.7070 0.157 Uiso 1 1 calc R
C10 C 0.5518(6) 0.5346(6) 0.6109(4) 0.090(4) Uani 1 1 d .
H10A H 0.4908 0.4832 0.6045 0.135 Uiso 1 1 calc R
H10B H 0.5870 0.5153 0.6386 0.135 Uiso 1 1 calc R
H10C H 0.6063 0.5294 0.5883 0.135 Uiso 1 1 calc R
C11 C 0.7884(4) 1.0354(4) 0.61946(18) 0.0206(12) Uani 1 1 d .
C12 C 0.7813(4) 1.0012(4) 0.66296(17) 0.0215(12) Uani 1 1 d .
C13 C 0.6709(5) 1.0176(4) 0.67520(18) 0.0238(12) Uani 1 1 d .
C14 C 0.6106(5) 1.0655(5) 0.64033(19) 0.0273(13) Uani 1 1 d .
C15 C 0.6826(5) 1.0747(4) 0.60554(18) 0.0244(13) Uani 1 1 d .
C16 C 0.8914(5) 1.0420(5) 0.5936(2) 0.0329(15) Uani 1 1 d .
H16A H 0.9152 1.1194 0.5916 0.049 Uiso 1 1 calc R
H16B H 0.8759 1.0129 0.5646 0.049 Uiso 1 1 calc R
H16C H 0.9502 0.9981 0.6076 0.049 Uiso 1 1 calc R
C17 C 0.8753(5) 0.9722(5) 0.6934(2) 0.0306(14) Uani 1 1 d .
H17A H 0.8932 1.0362 0.7116 0.046 Uiso 1 1 calc R
H17B H 0.9402 0.9518 0.6770 0.046 Uiso 1 1 calc R
H17C H 0.8538 0.9097 0.7114 0.046 Uiso 1 1 calc R
C18 C 0.6306(6) 1.0034(6) 0.7207(2) 0.0440(18) Uani 1 1 d .
H18A H 0.6451 0.9274 0.7304 0.066 Uiso 1 1 calc R
H18B H 0.5510 1.0182 0.7211 0.066 Uiso 1 1 calc R
H18C H 0.6699 1.0554 0.7398 0.066 Uiso 1 1 calc R
C19 C 0.5014(5) 1.1250(6) 0.6411(3) 0.0462(18) Uani 1 1 d .
H19A H 0.4631 1.1054 0.6674 0.069 Uiso 1 1 calc R
H19B H 0.4558 1.1033 0.6160 0.069 Uiso 1 1 calc R
H19C H 0.5140 1.2052 0.6405 0.069 Uiso 1 1 calc R
C20 C 0.6564(6) 1.1338(5) 0.5634(2) 0.0375(16) Uani 1 1 d .
H20A H 0.5856 1.1069 0.5514 0.056 Uiso 1 1 calc R
H20B H 0.7151 1.1190 0.5431 0.056 Uiso 1 1 calc R
H20C H 0.6515 1.2137 0.5686 0.056 Uiso 1 1 calc R
C21 C 0.7803(4) 0.7830(4) 0.52059(16) 0.0159(11) Uani 1 1 d .
C22 C 0.8508(4) 0.7692(4) 0.47989(17) 0.0198(12) Uani 1 1 d .
C23 C 0.8233(4) 0.6592(5) 0.45747(16) 0.0208(12) Uani 1 1 d .
C24 C 0.9183(5) 0.6030(4) 0.45187(17) 0.0220(12) Uani 1 1 d .
C25 C 1.0123(4) 0.6637(5) 0.47232(16) 0.0216(12) Uani 1 1 d .
C26 C 0.9744(4) 0.7560(4) 0.49036(17) 0.0199(12) Uani 1 1 d .
C27 C 0.8335(4) 0.8648(4) 0.44749(18) 0.0220(12) Uani 1 1 d .
H27A H 0.8518 0.9353 0.4615 0.033 Uiso 1 1 calc R
H27B H 0.7560 0.8660 0.4374 0.033 Uiso 1 1 calc R
H27C H 0.8815 0.8537 0.4230 0.033 Uiso 1 1 calc R
C28 C 0.7082(5) 0.6309(5) 0.44278(19) 0.0298(14) Uani 1 1 d .
H28A H 0.7095 0.5649 0.4245 0.045 Uiso 1 1 calc R
H28B H 0.6764 0.6931 0.4264 0.045 Uiso 1 1 calc R
H28C H 0.6631 0.6163 0.4678 0.045 Uiso 1 1 calc R
C29 C 0.9318(5) 0.4955(5) 0.42861(18) 0.0294(14) Uani 1 1 d .
H29A H 0.8591 0.4618 0.4232 0.044 Uiso 1 1 calc R
H29B H 0.9779 0.4453 0.4462 0.044 Uiso 1 1 calc R
H29C H 0.9675 0.5090 0.4012 0.044 Uiso 1 1 calc R
C30 C 1.1299(5) 0.6216(5) 0.4711(2) 0.0295(14) Uani 1 1 d .
H30A H 1.1782 0.6698 0.4887 0.044 Uiso 1 1 calc R
H30B H 1.1545 0.6218 0.4414 0.044 Uiso 1 1 calc R
H30C H 1.1332 0.5460 0.4825 0.044 Uiso 1 1 calc R
C31 C 1.0374(5) 0.8404(5) 0.51624(18) 0.0278(13) Uani 1 1 d .
H31A H 1.0064 0.8457 0.5449 0.042 Uiso 1 1 calc R
H31B H 1.0319 0.9125 0.5019 0.042 Uiso 1 1 calc R
H31C H 1.1153 0.8182 0.5189 0.042 Uiso 1 1 calc R
C32 C 0.8070(4) 0.5118(4) 0.69606(17) 0.0195(11) Uani 1 1 d .
C33 C 0.7984(4) 0.4599(4) 0.65591(18) 0.0216(12) Uani 1 1 d .
H33 H 0.8110 0.5006 0.6304 0.026 Uiso 1 1 calc R
C34 C 0.7716(5) 0.3491(5) 0.6537(2) 0.0295(14) Uani 1 1 d .
H34 H 0.7634 0.3142 0.6264 0.035 Uiso 1 1 calc R
C35 C 0.7565(5) 0.2884(5) 0.6904(2) 0.0363(16) Uani 1 1 d .
H35 H 0.7391 0.2118 0.6885 0.044 Uiso 1 1 calc R
C36 C 0.7665(7) 0.3391(5) 0.7301(2) 0.0459(18) Uani 1 1 d .
H36 H 0.7563 0.2969 0.7554 0.055 Uiso 1 1 calc R
C37 C 0.7914(6) 0.4508(5) 0.7334(2) 0.0358(15) Uani 1 1 d .
H37 H 0.7977 0.4854 0.7608 0.043 Uiso 1 1 calc R
C38 C 0.8451(4) 0.7042(4) 0.75143(16) 0.0167(11) Uani 1 1 d .
C39 C 0.7445(5) 0.7211(5) 0.77175(19) 0.0307(14) Uani 1 1 d .
H39 H 0.6769 0.7056 0.7567 0.037 Uiso 1 1 calc R
C40 C 0.7429(5) 0.7605(5) 0.81388(19) 0.0348(15) Uani 1 1 d .
H40 H 0.6743 0.7726 0.8273 0.042 Uiso 1 1 calc R
C41 C 0.8414(5) 0.7820(5) 0.83602(18) 0.0292(14) Uani 1 1 d .
H41 H 0.8407 0.8085 0.8647 0.035 Uiso 1 1 calc R
C42 C 0.9407(5) 0.7647(5) 0.81636(19) 0.0351(15) Uani 1 1 d .
H42 H 1.0080 0.7796 0.8317 0.042 Uiso 1 1 calc R
C43 C 0.9440(5) 0.7259(5) 0.77439(18) 0.0268(13) Uani 1 1 d .
H43 H 1.0130 0.7142 0.7613 0.032 Uiso 1 1 calc R
C44 C 0.9830(4) 0.6602(5) 0.67723(17) 0.0211(12) Uani 1 1 d .
C45 C 1.0143(5) 0.7395(4) 0.64791(18) 0.0216(12) Uani 1 1 d .
H45 H 0.9619 0.7924 0.6376 0.026 Uiso 1 1 calc R
C46 C 1.1218(5) 0.7424(5) 0.63346(19) 0.0271(13) Uani 1 1 d .
H46 H 1.1429 0.7970 0.6133 0.033 Uiso 1 1 calc R
C47 C 1.1983(5) 0.6650(5) 0.64855(19) 0.0299(14) Uani 1 1 d .
H47 H 1.2721 0.6667 0.6389 0.036 Uiso 1 1 calc R
C48 C 1.1663(5) 0.5854(5) 0.67775(19) 0.0270(13) Uani 1 1 d .
H48 H 1.2185 0.5322 0.6881 0.032 Uiso 1 1 calc R
C49 C 1.0592(4) 0.5826(5) 0.69194(17) 0.0227(12) Uani 1 1 d .
H49 H 1.0378 0.5275 0.7118 0.027 Uiso 1 1 calc R

loop_
_atom_site_aniso_label
_atom_site_aniso_U_11
_atom_site_aniso_U_22
_atom_site_aniso_U_33
_atom_site_aniso_U_23
_atom_site_aniso_U_13
_atom_site_aniso_U_12
La1 0.01381(16) 0.01822(17) 0.01445(17) 0.00061(13) -0.00051(11) -0.00113(13)
P1 0.0215(7) 0.0181(7) 0.0163(7) 0.0010(6) -0.0021(5) -0.0033(6)
O1 0.0196(19) 0.019(2) 0.0160(19) 0.0023(15) -0.0051(15) -0.0003(15)
S1 0.0289(7) 0.0196(7) 0.0171(7) 0.0030(5) 0.0016(6) 0.0067(6)
S2 0.0239(7) 0.0245(7) 0.0179(7) 0.0020(6) 0.0002(6) 0.0079(6)
C1 0.020(3) 0.024(3) 0.029(3) 0.004(2) -0.001(2) -0.006(2)
C2 0.015(3) 0.029(3) 0.038(4) 0.003(3) 0.001(2) -0.001(2)
C3 0.025(3) 0.054(5) 0.038(4) -0.010(3) 0.006(3) -0.010(3)
C4 0.030(4) 0.093(6) 0.019(3) 0.020(4) -0.015(3) -0.036(4)
C5 0.017(3) 0.029(4) 0.079(6) 0.026(4) -0.020(3) -0.008(3)
C6 0.037(4) 0.059(5) 0.058(5) -0.021(4) 0.002(3) -0.018(4)
C7 0.036(4) 0.034(4) 0.075(6) 0.004(4) -0.013(4) 0.005(3)
C8 0.042(4) 0.094(7) 0.058(5) -0.033(5) 0.019(4) -0.024(4)
C9 0.061(5) 0.203(12) 0.048(5) 0.080(7) -0.030(4) -0.082(7)
C10 0.039(5) 0.036(5) 0.191(11) 0.040(6) -0.046(6) -0.015(4)
C11 0.023(3) 0.011(3) 0.028(3) -0.003(2) 0.003(2) -0.002(2)
C12 0.028(3) 0.015(3) 0.022(3) 0.001(2) -0.001(2) -0.003(2)
C13 0.034(3) 0.013(3) 0.024(3) -0.002(2) 0.005(2) -0.006(2)
C14 0.023(3) 0.024(3) 0.035(4) -0.007(3) 0.001(3) 0.003(2)
C15 0.034(3) 0.016(3) 0.024(3) 0.000(2) -0.002(2) 0.002(2)
C16 0.038(4) 0.025(3) 0.037(4) -0.005(3) 0.007(3) -0.008(3)
C17 0.037(3) 0.015(3) 0.039(4) -0.003(3) -0.019(3) -0.003(3)
C18 0.063(5) 0.045(4) 0.024(4) -0.015(3) 0.012(3) -0.014(4)
C19 0.034(4) 0.036(4) 0.070(5) -0.015(4) 0.006(3) 0.010(3)
C20 0.061(4) 0.019(3) 0.032(4) 0.004(3) -0.011(3) 0.003(3)
C21 0.017(3) 0.018(3) 0.012(3) -0.006(2) -0.002(2) -0.007(2)
C22 0.019(3) 0.020(3) 0.020(3) 0.001(2) 0.001(2) 0.000(2)
C23 0.029(3) 0.026(3) 0.008(3) 0.001(2) 0.000(2) -0.004(3)
C24 0.031(3) 0.018(3) 0.017(3) 0.002(2) 0.000(2) 0.003(2)
C25 0.025(3) 0.025(3) 0.015(3) 0.005(2) 0.005(2) 0.006(2)
C26 0.018(3) 0.024(3) 0.019(3) 0.004(2) 0.002(2) -0.001(2)
C27 0.023(3) 0.021(3) 0.023(3) 0.004(2) 0.001(2) 0.003(2)
C28 0.032(3) 0.032(3) 0.025(3) -0.006(3) -0.001(3) -0.006(3)
C29 0.045(4) 0.028(3) 0.015(3) -0.004(2) 0.003(3) 0.002(3)
C30 0.028(3) 0.029(3) 0.031(3) 0.003(3) 0.003(3) 0.007(3)
C31 0.025(3) 0.035(3) 0.024(3) -0.006(3) 0.002(2) -0.005(3)
C32 0.018(3) 0.020(3) 0.021(3) 0.003(2) 0.000(2) -0.004(2)
C33 0.022(3) 0.023(3) 0.020(3) -0.002(2) -0.001(2) 0.000(2)
C34 0.028(3) 0.023(3) 0.037(4) -0.004(3) -0.002(3) 0.004(3)
C35 0.050(4) 0.017(3) 0.042(4) -0.007(3) 0.012(3) -0.005(3)
C36 0.080(5) 0.020(3) 0.039(4) 0.008(3) 0.021(4) -0.008(3)
C37 0.057(4) 0.028(4) 0.023(3) 0.002(3) 0.014(3) -0.005(3)
C38 0.023(3) 0.010(2) 0.017(3) 0.002(2) -0.007(2) -0.002(2)
C39 0.028(3) 0.040(4) 0.024(3) -0.009(3) 0.002(3) -0.012(3)
C40 0.034(3) 0.043(4) 0.028(3) -0.009(3) 0.006(3) -0.019(3)
C41 0.045(4) 0.025(3) 0.017(3) 0.000(2) 0.001(3) -0.006(3)
C42 0.038(4) 0.039(4) 0.027(3) -0.007(3) -0.013(3) 0.004(3)
C43 0.026(3) 0.028(3) 0.026(3) -0.009(3) -0.008(2) 0.004(3)
C44 0.022(3) 0.024(3) 0.018(3) -0.002(2) 0.000(2) -0.003(2)
C45 0.025(3) 0.013(3) 0.027(3) -0.003(2) -0.002(2) -0.003(2)
C46 0.028(3) 0.027(3) 0.026(3) 0.002(3) 0.000(3) -0.009(3)
C47 0.018(3) 0.040(4) 0.032(3) -0.015(3) 0.000(2) -0.007(3)
C48 0.022(3) 0.029(3) 0.029(3) -0.010(3) -0.008(2) 0.005(2)
C49 0.025(3) 0.024(3) 0.018(3) -0.004(2) -0.007(2) 0.001(2)

loop_
_atom_type_symbol
_atom_type_description
_atom_type_scat_dispersion_real
_atom_type_scat_dispersion_imag
_atom_type_scat_source
C C 0.0033 0.0016 'International Tables Vol C Tables 4.2.6.8 and 6.1.1.4'
H H 0.0000 0.0000 'International Tables Vol C Tables 4.2.6.8 and 6.1.1.4'
O O 0.0106 0.0060 'International Tables Vol C Tables 4.2.6.8 and 6.1.1.4'
P P 0.1023 0.0942 'International Tables Vol C Tables 4.2.6.8 and 6.1.1.4'
S S 0.1246 0.1234 'International Tables Vol C Tables 4.2.6.8 and 6.1.1.4'
La La -0.2871 2.4523 'International Tables Vol C Tables 4.2.6.8 and 6.1.1.4'

loop_
_geom_angle_atom_site_label_1
_geom_angle_atom_site_label_2
_geom_angle_atom_site_label_3
_geom_angle
Cnt1 La1 S1 107.2
Cnt1 La1 S2 100.2
Cnt1 La1 O1 103.4
Cnt2 La1 S1 122.0
Cnt2 La1 S2 95.4
Cnt2 La1 O1 100.5
Cnt1 La1 Cnt2 129.2
O1 La1 C4 81.48(17)
O1 La1 C3 106.31(17)
C4 La1 C3 28.6(2)
O1 La1 C2 127.54(14)
C4 La1 C2 46.61(18)
C3 La1 C2 28.75(18)
O1 La1 C13 87.19(14)
C4 La1 C13 101.4(2)
C3 La1 C13 88.53(18)
C2 La1 C13 107.22(17)
O1 La1 C5 84.94(15)
C4 La1 C5 29.3(2)
C3 La1 C5 48.2(2)
C2 La1 C5 47.13(17)
C13 La1 C5 130.7(2)
O1 La1 C1 112.89(14)
C4 La1 C1 47.14(17)
C3 La1 C1 47.60(18)
C2 La1 C1 28.32(16)
C13 La1 C1 134.58(16)
C5 La1 C1 28.70(17)
O1 La1 C12 76.35(14)
C4 La1 C12 124.44(19)
C3 La1 C12 116.76(17)
C2 La1 C12 134.50(16)
C13 La1 C12 28.49(15)
C5 La1 C12 151.21(19)
C1 La1 C12 162.71(16)
O1 La1 C11 97.68(14)
C4 La1 C11 148.0(2)
C3 La1 C11 128.00(18)
C2 La1 C11 129.26(16)
C13 La1 C11 46.80(15)
C5 La1 C11 176.04(17)
C1 La1 C11 149.22(16)
C12 La1 C11 28.50(15)
O1 La1 C15 122.93(14)
C4 La1 C15 130.9(2)
C3 La1 C15 104.05(19)
C2 La1 C15 100.88(16)
C13 La1 C15 46.67(16)
C5 La1 C15 147.96(16)
C1 La1 C15 123.31(16)
C12 La1 C15 46.83(15)
C11 La1 C15 28.38(15)
O1 La1 C14 115.53(14)
C4 La1 C14 104.9(2)
C3 La1 C14 81.45(18)
C2 La1 C14 89.08(16)
C13 La1 C14 28.35(16)
C5 La1 C14 129.59(18)
C1 La1 C14 117.02(16)
C12 La1 C14 46.73(16)
C11 La1 C14 46.55(15)
C15 La1 C14 28.12(16)
O1 La1 S2 132.51(9)
C4 La1 S2 124.33(13)
C3 La1 S2 112.44(15)
C2 La1 S2 84.09(13)
C13 La1 S2 119.42(11)
C5 La1 S2 100.96(16)
C1 La1 S2 77.28(11)
C12 La1 S2 107.82(11)
C11 La1 S2 79.49(11)
C15 La1 S2 72.85(11)
C14 La1 S2 96.77(12)
O1 La1 S1 75.04(9)
C4 La1 S1 112.8(2)
C3 La1 S1 132.75(14)
C2 La1 S1 113.87(13)
C13 La1 S1 137.97(12)
C5 La1 S1 85.99(16)
C1 La1 S1 87.39(12)
C12 La1 S1 109.49(11)
C11 La1 S1 97.54(11)
C15 La1 S1 114.49(12)
C14 La1 S1 142.06(12)
S2 La1 S1 58.71(4)
O1 P1 C38 110.5(2)
O1 P1 C32 112.7(2)
C38 P1 C32 107.8(2)
O1 P1 C44 113.1(2)
C38 P1 C44 108.4(2)
C32 P1 C44 104.1(2)
P1 O1 La1 171.0(2)
C21 S1 La1 88.54(18)
C21 S2 La1 89.95(18)
C2 C1 C5 108.0(6)
C2 C1 C6 126.2(6)
C5 C1 C6 125.5(6)
C2 C1 La1 74.6(3)
C5 C1 La1 75.4(3)
C6 C1 La1 121.0(4)
C1 C2 C3 109.9(5)
C1 C2 C7 124.3(6)
C3 C2 C7 125.7(6)
C1 C2 La1 77.1(3)
C3 C2 La1 74.2(3)
C7 C2 La1 117.2(4)
C4 C3 C2 106.3(6)
C4 C3 C8 127.2(7)
C2 C3 C8 125.1(7)
C4 C3 La1 75.1(4)
C2 C3 La1 77.0(3)
C8 C3 La1 124.0(4)
C3 C4 C5 110.6(5)
C3 C4 C9 123.8(8)
C5 C4 C9 125.1(9)
C3 C4 La1 76.2(4)
C5 C4 La1 78.2(3)
C9 C4 La1 119.0(4)
C1 C5 C4 105.2(6)
C1 C5 C10 125.5(8)
C4 C5 C10 129.0(8)
C1 C5 La1 75.9(3)
C4 C5 La1 72.5(3)
C10 C5 La1 121.2(4)
C15 C11 C12 108.1(5)
C15 C11 C16 124.8(5)
C12 C11 C16 126.8(5)
C15 C11 La1 76.4(3)
C12 C11 La1 75.5(3)
C16 C11 La1 119.6(3)
C13 C12 C11 107.4(5)
C13 C12 C17 124.6(5)
C11 C12 C17 127.3(5)
C13 C12 La1 74.9(3)
C11 C12 La1 76.0(3)
C17 C12 La1 123.0(4)
C12 C13 C14 108.7(5)
C12 C13 C18 124.4(5)
C14 C13 C18 126.2(6)
C12 C13 La1 76.6(3)
C14 C13 La1 77.8(3)
C18 C13 La1 119.9(4)
C15 C14 C13 107.8(5)
C15 C14 C19 122.4(6)
C13 C14 C19 128.1(6)
C15 C14 La1 75.7(3)
C13 C14 La1 73.8(3)
C19 C14 La1 128.5(4)
C14 C15 C11 108.0(5)
C14 C15 C20 125.5(5)
C11 C15 C20 125.8(5)
C14 C15 La1 76.2(3)
C11 C15 La1 75.2(3)
C20 C15 La1 122.4(4)
C22 C21 S2 120.1(4)
C22 C21 S1 117.9(4)
S2 C21 S1 122.1(3)
C26 C22 C23 101.9(4)
C26 C22 C27 109.4(4)
C23 C22 C27 109.0(4)
C26 C22 C21 113.1(4)
C23 C22 C21 110.3(4)
C27 C22 C21 112.6(4)
C24 C23 C28 129.5(5)
C24 C23 C22 108.6(5)
C28 C23 C22 121.8(5)
C23 C24 C25 110.0(5)
C23 C24 C29 127.1(5)
C25 C24 C29 122.9(5)
C26 C25 C24 109.0(5)
C26 C25 C30 128.7(5)
C24 C25 C30 122.3(5)
C25 C26 C31 128.3(5)
C25 C26 C22 110.0(5)
C31 C26 C22 121.7(5)
C37 C32 C33 120.0(5)
C37 C32 P1 123.2(4)
C33 C32 P1 116.8(4)
C34 C33 C32 119.4(5)
C35 C34 C33 120.8(6)
C34 C35 C36 119.9(6)
C35 C36 C37 120.8(6)
C36 C37 C32 119.1(6)
C43 C38 C39 118.8(5)
C43 C38 P1 122.3(4)
C39 C38 P1 118.9(4)
C40 C39 C38 120.6(5)
C41 C40 C39 119.8(6)
C42 C41 C40 119.9(6)
C41 C42 C43 121.1(6)
C42 C43 C38 119.8(5)
C49 C44 C45 119.7(5)
C49 C44 P1 119.9(4)
C45 C44 P1 120.4(4)
C44 C45 C46 120.5(5)
C47 C46 C45 119.7(5)
C48 C47 C46 119.6(5)
C49 C48 C47 120.5(5)
C48 C49 C44 120.0(5)

loop_
_geom_bond_atom_site_label_1
_geom_bond_atom_site_label_2
_geom_bond_distance
La1 Cnt1 2.575
La1 Cnt2 2.627
La1 O1 2.483(3)
La1 C4 2.797(6)
La1 C3 2.811(6)
La1 C2 2.846(5)
La1 C13 2.861(5)
La1 C5 2.870(6)
La1 C1 2.878(5)
La1 C12 2.883(5)
La1 C11 2.890(5)
La1 C15 2.905(6)
La1 C14 2.912(6)
La1 S2 2.9982(14)
La1 S1 3.0263(14)
P1 O1 1.515(4)
P1 C38 1.807(5)
P1 C32 1.808(5)
P1 C44 1.814(5)
S1 C21 1.700(5)
S2 C21 1.675(5)
C1 C2 1.401(8)
C1 C5 1.424(8)
C1 C6 1.519(9)
C2 C3 1.405(9)
C2 C7 1.520(9)
C3 C4 1.386(10)
C3 C8 1.534(10)
C4 C5 1.434(11)
C4 C9 1.541(9)
C5 C10 1.494(10)
C11 C15 1.421(8)
C11 C12 1.421(7)
C11 C16 1.506(8)
C12 C13 1.414(8)
C12 C17 1.501(7)
C13 C14 1.414(8)
C13 C18 1.520(8)
C14 C15 1.413(8)
C14 C19 1.505(8)
C15 C20 1.519(8)
C21 C22 1.557(7)
C22 C26 1.529(7)
C22 C23 1.533(7)
C22 C27 1.543(7)
C23 C24 1.350(8)
C23 C28 1.492(8)
C24 C25 1.482(8)
C24 C29 1.498(8)
C25 C26 1.335(8)
C25 C30 1.512(7)
C26 C31 1.495(8)
C32 C37 1.394(8)
C32 C33 1.400(7)
C33 C34 1.378(8)
C34 C35 1.375(9)
C35 C36 1.381(9)
C36 C37 1.385(9)
C38 C43 1.401(7)
C38 C39 1.402(8)
C39 C40 1.396(8)
C40 C41 1.385(8)
C41 C42 1.379(9)
C42 C43 1.390(8)
C44 C49 1.383(8)
C44 C45 1.384(8)
C45 C46 1.388(8)
C46 C47 1.387(8)
C47 C48 1.386(8)
C48 C49 1.381(8)

loop_
_geom_torsion_atom_site_label_1
_geom_torsion_atom_site_label_2
_geom_torsion_atom_site_label_3
_geom_torsion_atom_site_label_4
_geom_torsion
C38 P1 O1 La1 142.0(14)
C32 P1 O1 La1 -97.3(14)
C44 P1 O1 La1 20.3(15)
C4 La1 O1 P1 139.2(14)
C3 La1 O1 P1 153.5(14)
C2 La1 O1 P1 131.5(14)
C13 La1 O1 P1 -118.8(14)
C5 La1 O1 P1 109.9(14)
C1 La1 O1 P1 103.2(14)
C12 La1 O1 P1 -92.2(14)
C11 La1 O1 P1 -73.1(14)
C15 La1 O1 P1 -87.1(14)
C14 La1 O1 P1 -118.3(14)
S2 La1 O1 P1 9.6(15)
S1 La1 O1 P1 22.7(14)
O1 La1 S1 C21 -164.01(19)
C4 La1 S1 C21 122.2(2)
C3 La1 S1 C21 97.4(3)
C2 La1 S1 C21 71.1(2)
C13 La1 S1 C21 -95.9(2)
C5 La1 S1 C21 110.2(2)
C1 La1 S1 C21 81.5(2)
C12 La1 S1 C21 -94.7(2)
C11 La1 S1 C21 -68.0(2)
C15 La1 S1 C21 -44.2(2)
C14 La1 S1 C21 -51.5(3)
S2 La1 S1 C21 4.76(17)
O1 La1 S2 C21 9.9(2)
C4 La1 S2 C21 -102.6(3)
C3 La1 S2 C21 -132.3(2)
C2 La1 S2 C21 -127.5(2)
C13 La1 S2 C21 126.1(2)
C5 La1 S2 C21 -83.2(2)
C1 La1 S2 C21 -99.6(2)
C12 La1 S2 C21 97.6(2)
C11 La1 S2 C21 100.8(2)
C15 La1 S2 C21 129.2(2)
C14 La1 S2 C21 144.2(2)
S1 La1 S2 C21 -4.83(17)
O1 La1 C1 C2 127.6(3)
C4 La1 C1 C2 75.3(4)
C3 La1 C1 C2 36.1(4)
C13 La1 C1 C2 17.7(4)
C5 La1 C1 C2 113.8(5)
C12 La1 C1 C2 8.0(7)
C11 La1 C1 C2 -59.4(5)
C15 La1 C1 C2 -42.0(4)
C14 La1 C1 C2 -10.1(4)
S2 La1 C1 C2 -101.3(3)
S1 La1 C1 C2 -159.8(3)
O1 La1 C1 C5 13.9(4)
C4 La1 C1 C5 -38.5(4)
C3 La1 C1 C5 -77.7(4)
C2 La1 C1 C5 -113.8(5)
C13 La1 C1 C5 -96.1(4)
C12 La1 C1 C5 -105.8(6)
C11 La1 C1 C5 -173.2(4)
C15 La1 C1 C5 -155.8(4)
C14 La1 C1 C5 -123.9(4)
S2 La1 C1 C5 144.9(4)
S1 La1 C1 C5 86.4(4)
O1 La1 C1 C6 -109.0(5)
C4 La1 C1 C6 -161.3(6)
C3 La1 C1 C6 159.4(6)
C2 La1 C1 C6 123.3(7)
C13 La1 C1 C6 141.0(5)
C5 La1 C1 C6 -122.9(7)
C12 La1 C1 C6 131.3(6)
C11 La1 C1 C6 63.9(6)
C15 La1 C1 C6 81.4(5)
C14 La1 C1 C6 113.2(5)
S2 La1 C1 C6 22.0(5)
S1 La1 C1 C6 -36.5(5)
C5 C1 C2 C3 0.9(6)
C6 C1 C2 C3 174.8(6)
La1 C1 C2 C3 -67.7(4)
C5 C1 C2 C7 -177.1(5)
C6 C1 C2 C7 -3.1(9)
La1 C1 C2 C7 114.3(6)
C5 C1 C2 La1 68.6(4)
C6 C1 C2 La1 -117.4(6)
O1 La1 C2 C1 -66.9(4)
C4 La1 C2 C1 -77.4(4)
C3 La1 C2 C1 -115.3(5)
C13 La1 C2 C1 -166.9(3)
C5 La1 C2 C1 -36.8(4)
C12 La1 C2 C1 -176.7(3)
C11 La1 C2 C1 145.3(3)
C15 La1 C2 C1 145.3(3)
C14 La1 C2 C1 171.0(3)
S2 La1 C2 C1 74.1(3)
S1 La1 C2 C1 22.2(4)
O1 La1 C2 C3 48.4(4)
C4 La1 C2 C3 37.9(4)
C13 La1 C2 C3 -51.6(4)
C5 La1 C2 C3 78.5(4)
C1 La1 C2 C3 115.3(5)
C12 La1 C2 C3 -61.4(4)
C11 La1 C2 C3 -99.4(4)
C15 La1 C2 C3 -99.4(4)
C14 La1 C2 C3 -73.7(4)
S2 La1 C2 C3 -170.6(4)
S1 La1 C2 C3 137.5(4)
O1 La1 C2 C7 170.9(4)
C4 La1 C2 C7 160.4(6)
C3 La1 C2 C7 122.5(7)
C13 La1 C2 C7 70.9(5)
C5 La1 C2 C7 -159.0(6)
C1 La1 C2 C7 -122.2(6)
C12 La1 C2 C7 61.1(5)
C11 La1 C2 C7 23.1(6)
C15 La1 C2 C7 23.1(5)
C14 La1 C2 C7 48.8(5)
S2 La1 C2 C7 -48.1(5)
S1 La1 C2 C7 -100.1(5)
C1 C2 C3 C4 -0.4(7)
C7 C2 C3 C4 177.5(6)
La1 C2 C3 C4 -70.0(4)
C1 C2 C3 C8 -167.8(6)
C7 C2 C3 C8 10.1(10)
La1 C2 C3 C8 122.6(6)
C1 C2 C3 La1 69.6(4)
C7 C2 C3 La1 -112.5(6)
O1 La1 C3 C4 -30.8(4)
C2 La1 C3 C4 111.1(6)
C13 La1 C3 C4 -117.4(4)
C5 La1 C3 C4 36.5(4)
C1 La1 C3 C4 75.6(4)
C12 La1 C3 C4 -113.5(4)
C11 La1 C3 C4 -144.7(4)
C15 La1 C3 C4 -161.9(4)
C14 La1 C3 C4 -145.0(4)
S2 La1 C3 C4 121.1(4)
S1 La1 C3 C4 53.7(5)
O1 La1 C3 C2 -141.9(4)
C4 La1 C3 C2 -111.1(6)
C13 La1 C3 C2 131.5(4)
C5 La1 C3 C2 -74.5(4)
C1 La1 C3 C2 -35.5(3)
C12 La1 C3 C2 135.5(3)
C11 La1 C3 C2 104.2(4)
C15 La1 C3 C2 87.0(4)
C14 La1 C3 C2 103.9(4)
S2 La1 C3 C2 10.1(4)
S1 La1 C3 C2 -57.4(5)
O1 La1 C3 C8 94.4(6)
C4 La1 C3 C8 125.2(8)
C2 La1 C3 C8 -123.7(8)
C13 La1 C3 C8 7.7(6)
C5 La1 C3 C8 161.7(8)
C1 La1 C3 C8 -159.3(7)
C12 La1 C3 C8 11.7(7)
C11 La1 C3 C8 -19.5(7)
C15 La1 C3 C8 -36.7(7)
C14 La1 C3 C8 -19.8(6)
S2 La1 C3 C8 -113.7(6)
S1 La1 C3 C8 178.9(5)
C2 C3 C4 C5 -0.2(7)
C8 C3 C4 C5 166.8(6)
La1 C3 C4 C5 -71.5(4)
C2 C3 C4 C9 -172.8(6)
C8 C3 C4 C9 -5.8(10)
La1 C3 C4 C9 115.9(6)
C2 C3 C4 La1 71.3(4)
C8 C3 C4 La1 -121.7(7)
O1 La1 C4 C3 150.2(4)
C2 La1 C4 C3 -38.1(4)
C13 La1 C4 C3 64.8(4)
C5 La1 C4 C3 -114.9(5)
C1 La1 C4 C3 -77.3(4)
C12 La1 C4 C3 83.3(4)
C11 La1 C4 C3 59.3(5)
C15 La1 C4 C3 23.5(5)
C14 La1 C4 C3 35.9(4)
S2 La1 C4 C3 -73.3(5)
S1 La1 C4 C3 -140.1(4)
O1 La1 C4 C5 -94.9(4)
C3 La1 C4 C5 114.9(5)
C2 La1 C4 C5 76.8(4)
C13 La1 C4 C5 179.8(4)
C1 La1 C4 C5 37.6(3)
C12 La1 C4 C5 -161.8(3)
C11 La1 C4 C5 174.3(3)
C15 La1 C4 C5 138.5(4)
C14 La1 C4 C5 150.9(4)
S2 La1 C4 C5 41.6(5)
S1 La1 C4 C5 -25.1(4)
O1 La1 C4 C9 28.9(8)
C3 La1 C4 C9 -121.3(10)
C2 La1 C4 C9 -159.4(9)
C13 La1 C4 C9 -56.4(8)
C5 La1 C4 C9 123.8(10)
C1 La1 C4 C9 161.4(9)
C12 La1 C4 C9 -38.0(9)
C11 La1 C4 C9 -61.9(9)
C15 La1 C4 C9 -97.8(8)
C14 La1 C4 C9 -85.4(8)
S2 La1 C4 C9 165.4(7)
S1 La1 C4 C9 98.7(8)
C2 C1 C5 C4 -0.9(6)
C6 C1 C5 C4 -174.9(5)
La1 C1 C5 C4 67.1(4)
C2 C1 C5 C10 173.4(6)
C6 C1 C5 C10 -0.6(9)
La1 C1 C5 C10 -118.5(6)
C2 C1 C5 La1 -68.1(4)
C6 C1 C5 La1 117.9(5)
C3 C4 C5 C1 0.7(7)
C9 C4 C5 C1 173.2(6)
La1 C4 C5 C1 -69.6(4)
C3 C4 C5 C10 -173.4(6)
C9 C4 C5 C10 -0.9(10)
La1 C4 C5 C10 116.4(6)
C3 C4 C5 La1 70.2(5)
C9 C4 C5 La1 -117.3(6)
O1 La1 C5 C1 -167.2(4)
C4 La1 C5 C1 111.2(5)
C3 La1 C5 C1 75.6(4)
C2 La1 C5 C1 36.3(3)
C13 La1 C5 C1 110.9(4)
C12 La1 C5 C1 143.6(4)
C11 La1 C5 C1 61(3)
C15 La1 C5 C1 40.3(6)
C14 La1 C5 C1 73.6(5)
S2 La1 C5 C1 -34.8(4)
S1 La1 C5 C1 -91.9(4)
O1 La1 C5 C4 81.6(4)
C3 La1 C5 C4 -35.6(4)
C2 La1 C5 C4 -74.9(4)
C13 La1 C5 C4 -0.3(5)
C1 La1 C5 C4 -111.2(5)
C12 La1 C5 C4 32.4(6)
C11 La1 C5 C4 -50(3)
C15 La1 C5 C4 -70.9(6)
C14 La1 C5 C4 -37.6(5)
S2 La1 C5 C4 -146.0(4)
S1 La1 C5 C4 156.9(4)
O1 La1 C5 C10 -43.9(7)
C4 La1 C5 C10 -125.5(9)
C3 La1 C5 C10 -161.2(8)
C2 La1 C5 C10 159.6(8)
C13 La1 C5 C10 -125.8(7)
C1 La1 C5 C10 123.3(9)
C12 La1 C5 C10 -93.1(8)
C11 La1 C5 C10 -175(2)
C15 La1 C5 C10 163.6(6)
C14 La1 C5 C10 -163.1(7)
S2 La1 C5 C10 88.4(7)
S1 La1 C5 C10 31.4(7)
O1 La1 C11 C15 -154.8(3)
C4 La1 C11 C15 -68.6(5)
C3 La1 C11 C15 -37.1(4)
C2 La1 C11 C15 0.0(4)
C13 La1 C11 C15 -76.0(3)
C5 La1 C11 C15 -24(3)
C1 La1 C11 C15 31.8(5)
C12 La1 C11 C15 -113.1(5)
C14 La1 C11 C15 -36.6(3)
S2 La1 C11 C15 73.3(3)
S1 La1 C11 C15 129.4(3)
O1 La1 C11 C12 -41.7(3)
C4 La1 C11 C12 44.5(5)
C3 La1 C11 C12 76.0(4)
C2 La1 C11 C12 113.1(3)
C13 La1 C11 C12 37.1(3)
C5 La1 C11 C12 90(3)
C1 La1 C11 C12 144.9(3)
C15 La1 C11 C12 113.1(5)
C14 La1 C11 C12 76.5(3)
S2 La1 C11 C12 -173.6(3)
S1 La1 C11 C12 -117.5(3)
O1 La1 C11 C16 82.7(4)
C4 La1 C11 C16 168.9(4)
C3 La1 C11 C16 -159.6(4)
C2 La1 C11 C16 -122.6(4)
C13 La1 C11 C16 161.5(5)
C5 La1 C11 C16 -146(3)
C1 La1 C11 C16 -90.8(5)
C12 La1 C11 C16 124.3(6)
C15 La1 C11 C16 -122.6(6)
C14 La1 C11 C16 -159.2(5)
S2 La1 C11 C16 -49.3(4)
S1 La1 C11 C16 6.9(4)
C15 C11 C12 C13 1.2(6)
C16 C11 C12 C13 174.7(5)
La1 C11 C12 C13 -69.0(4)
C15 C11 C12 C17 -168.8(5)
C16 C11 C12 C17 4.7(9)
La1 C11 C12 C17 121.1(5)
C15 C11 C12 La1 70.1(4)
C16 C11 C12 La1 -116.4(5)
O1 La1 C12 C13 -110.0(3)
C4 La1 C12 C13 -40.5(4)
C3 La1 C12 C13 -8.4(4)
C2 La1 C12 C13 19.9(4)
C5 La1 C12 C13 -59.1(5)
C1 La1 C12 C13 14.6(7)
C11 La1 C12 C13 112.7(5)
C15 La1 C12 C13 75.9(3)
C14 La1 C12 C13 36.9(3)
S2 La1 C12 C13 119.3(3)
S1 La1 C12 C13 -178.4(3)
O1 La1 C12 C11 137.3(3)
C4 La1 C12 C11 -153.2(3)
C3 La1 C12 C11 -121.1(3)
C2 La1 C12 C11 -92.8(4)
C13 La1 C12 C11 -112.7(5)
C5 La1 C12 C11 -171.8(3)
C1 La1 C12 C11 -98.1(6)
C15 La1 C12 C11 -36.8(3)
C14 La1 C12 C11 -75.8(3)
S2 La1 C12 C11 6.6(3)
S1 La1 C12 C11 68.9(3)
O1 La1 C12 C17 11.7(4)
C4 La1 C12 C17 81.1(5)
C3 La1 C12 C17 113.3(5)
C2 La1 C12 C17 141.5(4)
C13 La1 C12 C17 121.7(6)
C5 La1 C12 C17 62.6(6)
C1 La1 C12 C17 136.3(5)
C11 La1 C12 C17 -125.6(6)
C15 La1 C12 C17 -162.4(5)
C14 La1 C12 C17 158.6(5)
S2 La1 C12 C17 -119.0(4)
S1 La1 C12 C17 -56.7(5)
C11 C12 C13 C14 -2.2(6)
C17 C12 C13 C14 168.0(5)
La1 C12 C13 C14 -72.0(4)
C11 C12 C13 C18 -173.0(5)
C17 C12 C13 C18 -2.7(9)
La1 C12 C13 C18 117.3(5)
C11 C12 C13 La1 69.7(4)
C17 C12 C13 La1 -120.0(5)
O1 La1 C13 C12 66.1(3)
C4 La1 C13 C12 146.8(3)
C3 La1 C13 C12 172.5(3)
C2 La1 C13 C12 -165.3(3)
C5 La1 C13 C12 147.0(3)
C1 La1 C13 C12 -174.0(3)
C11 La1 C13 C12 -37.1(3)
C15 La1 C13 C12 -76.5(3)
C14 La1 C13 C12 -112.9(5)
S2 La1 C13 C12 -72.4(3)
S1 La1 C13 C12 2.2(4)
O1 La1 C13 C14 179.0(3)
C4 La1 C13 C14 -100.3(3)
C3 La1 C13 C14 -74.6(4)
C2 La1 C13 C14 -52.4(4)
C5 La1 C13 C14 -100.1(4)
C1 La1 C13 C14 -61.1(4)
C12 La1 C13 C14 112.9(5)
C11 La1 C13 C14 75.7(3)
C15 La1 C13 C14 36.4(3)
S2 La1 C13 C14 40.5(4)
S1 La1 C13 C14 115.1(3)
O1 La1 C13 C18 -56.1(5)
C4 La1 C13 C18 24.6(5)
C3 La1 C13 C18 50.3(5)
C2 La1 C13 C18 72.5(5)
C5 La1 C13 C18 24.8(6)
C1 La1 C13 C18 63.8(5)
C12 La1 C13 C18 -122.2(6)
C11 La1 C13 C18 -159.4(6)
C15 La1 C13 C18 161.3(6)
C14 La1 C13 C18 124.9(6)
S2 La1 C13 C18 165.4(4)
S1 La1 C13 C18 -120.0(4)
C12 C13 C14 C15 2.5(6)
C18 C13 C14 C15 173.0(5)
La1 C13 C14 C15 -68.7(4)
C12 C13 C14 C19 -162.3(6)
C18 C13 C14 C19 8.3(10)
La1 C13 C14 C19 126.6(6)
C12 C13 C14 La1 71.1(4)
C18 C13 C14 La1 -118.3(6)
O1 La1 C14 C15 112.6(3)
C4 La1 C14 C15 -159.8(3)
C3 La1 C14 C15 -143.3(4)
C2 La1 C14 C15 -115.5(3)
C13 La1 C14 C15 113.7(5)
C5 La1 C14 C15 -141.8(3)
C1 La1 C14 C15 -110.7(3)
C12 La1 C14 C15 76.6(4)
C11 La1 C14 C15 37.0(3)
S2 La1 C14 C15 -31.6(3)
S1 La1 C14 C15 14.1(4)
O1 La1 C14 C13 -1.1(4)
C4 La1 C14 C13 86.4(3)
C3 La1 C14 C13 103.0(4)
C2 La1 C14 C13 130.8(3)
C5 La1 C14 C13 104.4(4)
C1 La1 C14 C13 135.6(3)
C12 La1 C14 C13 -37.1(3)
C11 La1 C14 C13 -76.7(3)
C15 La1 C14 C13 -113.7(5)
S2 La1 C14 C13 -145.3(3)
S1 La1 C14 C13 -99.6(3)
O1 La1 C14 C19 -127.2(5)
C4 La1 C14 C19 -39.7(6)
C3 La1 C14 C19 -23.2(6)
C2 La1 C14 C19 4.7(6)
C13 La1 C14 C19 -126.1(7)
C5 La1 C14 C19 -21.7(7)
C1 La1 C14 C19 9.5(6)
C12 La1 C14 C19 -163.2(7)
C11 La1 C14 C19 157.2(7)
C15 La1 C14 C19 120.2(7)
S2 La1 C14 C19 88.6(6)
S1 La1 C14 C19 134.3(5)
C13 C14 C15 C11 -1.7(6)
C19 C14 C15 C11 164.1(5)
La1 C14 C15 C11 -69.1(4)
C13 C14 C15 C20 -172.4(5)
C19 C14 C15 C20 -6.6(9)
La1 C14 C15 C20 120.2(6)
C13 C14 C15 La1 67.4(4)
C19 C14 C15 La1 -126.8(6)
C12 C11 C15 C14 0.3(6)
C16 C11 C15 C14 -173.3(5)
La1 C11 C15 C14 69.8(4)
C12 C11 C15 C20 171.0(5)
C16 C11 C15 C20 -2.7(9)
La1 C11 C15 C20 -119.6(5)
C12 C11 C15 La1 -69.5(4)
C16 C11 C15 La1 116.8(5)
O1 La1 C15 C14 -83.0(4)
C4 La1 C15 C14 26.1(4)
C3 La1 C15 C14 37.5(4)
C2 La1 C15 C14 66.8(4)
C13 La1 C15 C14 -36.7(3)
C5 La1 C15 C14 63.8(5)
C1 La1 C15 C14 85.6(4)
C12 La1 C15 C14 -76.2(4)
C11 La1 C15 C14 -113.2(5)
S2 La1 C15 C14 147.0(3)
S1 La1 C15 C14 -170.5(3)
O1 La1 C15 C11 30.2(4)
C4 La1 C15 C11 139.3(3)
C3 La1 C15 C11 150.7(3)
C2 La1 C15 C11 180.0(3)
C13 La1 C15 C11 76.5(3)
C5 La1 C15 C11 177.0(4)
C1 La1 C15 C11 -161.2(3)
C12 La1 C15 C11 37.0(3)
C14 La1 C15 C11 113.2(5)
S2 La1 C15 C11 -99.8(3)
S1 La1 C15 C11 -57.3(3)
O1 La1 C15 C20 153.5(4)
C4 La1 C15 C20 -97.4(5)
C3 La1 C15 C20 -86.0(5)
C2 La1 C15 C20 -56.7(5)
C13 La1 C15 C20 -160.2(6)
C5 La1 C15 C20 -59.7(6)
C1 La1 C15 C20 -37.9(5)
C12 La1 C15 C20 160.3(6)
C11 La1 C15 C20 123.3(6)
C14 La1 C15 C20 -123.5(6)
S2 La1 C15 C20 23.5(4)
S1 La1 C15 C20 66.0(5)
La1 S2 C21 C22 -170.7(4)
La1 S2 C21 S1 8.7(3)
La1 S1 C21 C22 170.8(4)
La1 S1 C21 S2 -8.6(3)
S2 C21 C22 C26 135.0(4)
S1 C21 C22 C26 -44.5(6)
S2 C21 C22 C23 -111.7(4)
S1 C21 C22 C23 68.9(5)
S2 C21 C22 C27 10.4(6)
S1 C21 C22 C27 -169.1(4)
C26 C22 C23 C24 -6.8(5)
C27 C22 C23 C24 108.8(5)
C21 C22 C23 C24 -127.1(5)
C26 C22 C23 C28 177.2(5)
C27 C22 C23 C28 -67.3(6)
C21 C22 C23 C28 56.8(6)
C28 C23 C24 C25 -179.9(5)
C22 C23 C24 C25 4.4(6)
C28 C23 C24 C29 0.4(9)
C22 C23 C24 C29 -175.3(5)
C23 C24 C25 C26 0.2(6)
C29 C24 C25 C26 180.0(5)
C23 C24 C25 C30 -179.6(5)
C29 C24 C25 C30 0.2(8)
C24 C25 C26 C31 176.9(5)
C30 C25 C26 C31 -3.3(9)
C24 C25 C26 C22 -4.8(6)
C30 C25 C26 C22 175.0(5)
C23 C22 C26 C25 7.0(6)
C27 C22 C26 C25 -108.2(5)
C21 C22 C26 C25 125.4(5)
C23 C22 C26 C31 -174.6(5)
C27 C22 C26 C31 70.1(6)
C21 C22 C26 C31 -56.2(6)
O1 P1 C32 C37 -125.4(5)
C38 P1 C32 C37 -3.2(6)
C44 P1 C32 C37 111.7(5)
O1 P1 C32 C33 56.5(5)
C38 P1 C32 C33 178.7(4)
C44 P1 C32 C33 -66.4(4)
C37 C32 C33 C34 1.8(8)
P1 C32 C33 C34 179.9(4)
C32 C33 C34 C35 -2.0(8)
C33 C34 C35 C36 1.0(10)
C34 C35 C36 C37 0.2(11)
C35 C36 C37 C32 -0.4(11)
C33 C32 C37 C36 -0.5(9)
P1 C32 C37 C36 -178.6(5)
O1 P1 C38 C43 -130.5(4)
C32 P1 C38 C43 105.9(5)
C44 P1 C38 C43 -6.1(5)
O1 P1 C38 C39 48.5(5)
C32 P1 C38 C39 -75.1(5)
C44 P1 C38 C39 172.9(4)
C43 C38 C39 C40 1.0(9)
P1 C38 C39 C40 -178.1(5)
C38 C39 C40 C41 -0.7(10)
C39 C40 C41 C42 0.2(9)
C40 C41 C42 C43 0.0(9)
C41 C42 C43 C38 0.2(9)
C39 C38 C43 C42 -0.7(8)
P1 C38 C43 C42 178.3(5)
O1 P1 C44 C49 -165.0(4)
C38 P1 C44 C49 72.2(5)
C32 P1 C44 C49 -42.4(5)
O1 P1 C44 C45 14.8(5)
C38 P1 C44 C45 -108.0(5)
C32 P1 C44 C45 137.4(4)
C49 C44 C45 C46 -0.6(8)
P1 C44 C45 C46 179.6(4)
C44 C45 C46 C47 0.0(8)
C45 C46 C47 C48 0.3(8)
C46 C47 C48 C49 -0.1(8)
C47 C48 C49 C44 -0.4(8)
C45 C44 C49 C48 0.8(8)
P1 C44 C49 C48 -179.4(4)
